data_2213275
loop_
_publ_author_name
'Xin-Yan Zhang '

_publ_section_title
;
 Diaquabis(malato-\k^2^<i>O</i>^1^,<i>O</i>^2^)copper(II)
;
_journal_coeditor_code DN2151
_journal_issue 5
_journal_name_full 'Acta Crystallographica Section E'
_journal_page_first m1254
_journal_page_last m1255
_journal_paper_doi 10.1107/S1600536807014754
_journal_volume 63
_journal_year 2007
_chemical_formula_iupac '[Cu (C6 H5 O5)2 (H2 O)2]'
_chemical_formula_moiety 'C8 H14 Cu O12'
_chemical_formula_sum 'C8 H14 Cu O12'
_chemical_formula_weight 365.73
_chemical_name_systematic
;
Diaquabis(malato-\k^2^O^1^,O^2^)copper(II)
;
_space_group_IT_number 14
_symmetry_cell_setting monoclinic
_symmetry_space_group_name_Hall '-P 2ybc'
_symmetry_space_group_name_H-M 'P 1 21/c 1'
_atom_sites_solution_hydrogens geom
_atom_sites_solution_primary direct
_atom_sites_solution_secondary difmap
_audit_creation_method SHELXL-97
_cell_angle_alpha 90.00
_cell_angle_beta 102.6800(10)
_cell_angle_gamma 90.00
_cell_formula_units_Z 2
_cell_length_a 8.4762(5)
_cell_length_b 7.4377(4)
_cell_length_c 10.3117(6)
_cell_measurement_reflns_used 3281
_cell_measurement_temperature 293(2)
_cell_measurement_theta_max 26.00
_cell_measurement_theta_min 2.46
_cell_volume 634.23(6)
_computing_cell_refinement 'SAINT (Bruker, 1999)'
_computing_data_collection 'SMART (Bruker, 1998)'
_computing_data_reduction SAINT
_computing_molecular_graphics 'ORTEP-3 for Windows (Farrugia, 1997)'
_computing_publication_material 'SHELXTL (Bruker, 1998)'
_computing_structure_refinement 'SHELXL97 (Sheldrick, 1997)'
_computing_structure_solution 'SHELXS97 (Sheldrick, 1997)'
_diffrn_ambient_temperature 293(2)
_diffrn_measured_fraction_theta_full 0.994
_diffrn_measured_fraction_theta_max 0.994
_diffrn_measurement_device_type 'Bruker SMART CCD area-detector'
_diffrn_measurement_method '\f and \w'
_diffrn_radiation_monochromator graphite
_diffrn_radiation_source 'fine-focus sealed tube'
_diffrn_radiation_type MoK\a
_diffrn_radiation_wavelength 0.71073
_diffrn_reflns_av_R_equivalents 0.0164
_diffrn_reflns_av_sigmaI/netI 0.0197
_diffrn_reflns_limit_h_max 5
_diffrn_reflns_limit_h_min -10
_diffrn_reflns_limit_k_max 9
_diffrn_reflns_limit_k_min -8
_diffrn_reflns_limit_l_max 12
_diffrn_reflns_limit_l_min -12
_diffrn_reflns_number 3281
_diffrn_reflns_theta_full 26.00
_diffrn_reflns_theta_max 26.00
_diffrn_reflns_theta_min 2.46
_diffrn_standards_interval_count 0
_diffrn_standards_interval_time 0
_diffrn_standards_number 0
_exptl_absorpt_coefficient_mu 1.788
_exptl_absorpt_correction_T_max 0.7752
_exptl_absorpt_correction_T_min 0.6634
_exptl_absorpt_correction_type multi-scan
_exptl_absorpt_process_details '(SADABS; Sheldrick, 1996)'
_exptl_crystal_colour blue
_exptl_crystal_density_diffrn 1.915
_exptl_crystal_density_method 'not measured'
_exptl_crystal_description block
_exptl_crystal_F_000 374
_exptl_crystal_size_max 0.25
_exptl_crystal_size_mid 0.18
_exptl_crystal_size_min 0.15
_refine_diff_density_max 0.271
_refine_diff_density_min -0.214
_refine_ls_extinction_method none
_refine_ls_goodness_of_fit_ref 1.037
_refine_ls_hydrogen_treatment constr
_refine_ls_matrix_type full
_refine_ls_number_parameters 98
_refine_ls_number_reflns 1243
_refine_ls_number_restraints 4
_refine_ls_restrained_S_all 1.039
_refine_ls_R_factor_all 0.0257
_refine_ls_R_factor_gt 0.0217
_refine_ls_shift/su_max 0.000
_refine_ls_shift/su_mean 0.000
_refine_ls_structure_factor_coef Fsqd
_refine_ls_weighting_details 'calc w=1/[\s^2^(Fo^2^)+(0.0352P)^2^+0.179P] where P=(Fo^2^+2Fc^2^)/3'
_refine_ls_weighting_scheme calc
_refine_ls_wR_factor_gt 0.0590
_refine_ls_wR_factor_ref 0.0602
_reflns_number_gt 1075
_reflns_number_total 1243
_reflns_threshold_expression I>2\s(I)
_cod_data_source_file dn2151.cif
_cod_data_source_block I
_cod_original_sg_symbol_H-M 'P 21/c'
_cod_database_code 2213275
_cod_database_fobs_code 2213275

loop_
_symmetry_equiv_pos_as_xyz
'x, y, z'
'-x, y+1/2, -z+1/2'
'-x, -y, -z'
'x, -y-1/2, z-1/2'

loop_
_atom_site_type_symbol
_atom_site_label
_atom_site_fract_x
_atom_site_fract_y
_atom_site_fract_z
_atom_site_U_iso_or_equiv
_atom_site_adp_type
_atom_site_calc_flag
_atom_site_refinement_flags
_atom_site_occupancy
C C1 0.6316(2) 0.8161(2) 0.44474(17) 0.0257(4) Uani d . 1
C C2 0.7027(2) 0.8000(2) 0.59459(17) 0.0262(4) Uani d . 1
H H2 0.6549 0.8916 0.6425 0.031 Uiso calc R 1
C C3 0.8843(2) 0.8233(3) 0.62315(18) 0.0318(4) Uani d . 1
H H3A 0.9315 0.7210 0.5872 0.038 Uiso calc R 1
H H3B 0.9096 0.9300 0.5776 0.038 Uiso calc R 1
C C4 0.9608(2) 0.8400(2) 0.76907(18) 0.0286(4) Uani d . 1
Cu Cu1 0.5000 0.5000 0.5000 0.02659(12) Uani d S 1
O O1 0.66150(16) 0.62419(17) 0.63397(11) 0.0282(3) Uani d D 1
H H1 0.6599 0.6115 0.7140 0.042 Uiso d RD 1
O O2 0.67008(19) 0.94835(18) 0.38459(13) 0.0369(3) Uani d . 1
O O3 0.53759(15) 0.69405(17) 0.38880(11) 0.0297(3) Uani d . 1
O O4 0.89459(17) 0.9002(2) 0.85141(13) 0.0402(4) Uani d . 1
O O5 1.11194(17) 0.7845(2) 0.79593(14) 0.0456(4) Uani d . 1
H H5 1.1505 0.7959 0.8757 0.068 Uiso calc R 1
O O1W 0.27165(16) 0.68362(18) 0.55055(13) 0.0346(3) Uani d D 1
H H1W 0.2896 0.7859 0.5833 0.052 Uiso d RD 1
H H2W 0.2236 0.6168 0.5939 0.052 Uiso d RD 1

loop_
_atom_site_aniso_label
_atom_site_aniso_U_11
_atom_site_aniso_U_22
_atom_site_aniso_U_33
_atom_site_aniso_U_12
_atom_site_aniso_U_13
_atom_site_aniso_U_23
C1 0.0291(9) 0.0281(9) 0.0201(8) 0.0018(8) 0.0057(7) 0.0012(7)
C2 0.0321(10) 0.0262(9) 0.0196(8) -0.0025(8) 0.0044(7) 0.0002(7)
C3 0.0328(10) 0.0397(11) 0.0230(9) -0.0049(9) 0.0064(8) -0.0013(8)
C4 0.0323(10) 0.0268(10) 0.0261(9) -0.0065(8) 0.0051(8) 0.0002(7)
Cu1 0.03044(19) 0.03069(19) 0.01640(17) -0.00926(13) 0.00025(12) 0.00258(12)
O1 0.0381(7) 0.0298(6) 0.0148(6) -0.0090(6) 0.0020(5) 0.0021(5)
O2 0.0588(9) 0.0287(7) 0.0214(7) -0.0084(7) 0.0046(6) 0.0036(5)
O3 0.0343(7) 0.0350(7) 0.0170(6) -0.0083(6) -0.0003(5) 0.0031(5)
O4 0.0390(8) 0.0545(10) 0.0274(7) 0.0056(7) 0.0081(6) -0.0012(6)
O5 0.0354(8) 0.0630(10) 0.0348(8) 0.0048(7) -0.0002(6) -0.0141(8)
O1W 0.0368(8) 0.0337(7) 0.0349(7) -0.0043(6) 0.0109(6) -0.0041(6)

loop_
_atom_type_symbol
_atom_type_description
_atom_type_scat_dispersion_real
_atom_type_scat_dispersion_imag
_atom_type_scat_source
C C 0.0033 0.0016 'International Tables Vol C Tables 4.2.6.8 and 6.1.1.4'
H H 0.0000 0.0000 'International Tables Vol C Tables 4.2.6.8 and 6.1.1.4'
O O 0.0106 0.0060 'International Tables Vol C Tables 4.2.6.8 and 6.1.1.4'
Cu Cu 0.3201 1.2651 'International Tables Vol C Tables 4.2.6.8 and 6.1.1.4'

loop_
_geom_angle_atom_site_label_1
_geom_angle_atom_site_label_2
_geom_angle_atom_site_label_3
_geom_angle_site_symmetry_1
_geom_angle_site_symmetry_3
_geom_angle
O2 C1 O3 . . 123.35(16)
O2 C1 C2 . . 118.40(16)
O3 C1 C2 . . 118.25(15)
O1 C2 C3 . . 110.49(15)
O1 C2 C1 . . 106.85(14)
C3 C2 C1 . . 110.20(14)
O1 C2 H2 . . 109.8
C3 C2 H2 . . 109.8
C1 C2 H2 . . 109.8
C4 C3 C2 . . 113.61(15)
C4 C3 H3A . . 108.8
C2 C3 H3A . . 108.8
C4 C3 H3B . . 108.8
C2 C3 H3B . . 108.8
H3A C3 H3B . . 107.7
O4 C4 O5 . . 123.51(18)
O4 C4 C3 . . 124.77(18)
O5 C4 C3 . . 111.70(16)
O3 Cu1 O3 3_666 . 180.0
O3 Cu1 O1 3_666 . 96.66(5)
O3 Cu1 O1 . . 83.34(5)
O3 Cu1 O1 3_666 3_666 83.34(5)
O3 Cu1 O1 . 3_666 96.66(5)
O1 Cu1 O1 . 3_666 180.0
C2 O1 Cu1 . . 114.06(10)
C2 O1 H1 . . 116.2
Cu1 O1 H1 . . 119.1
C1 O3 Cu1 . . 116.14(11)
C4 O5 H5 . . 109.5
H1W O1W H2W . . 113.3

loop_
_geom_bond_atom_site_label_1
_geom_bond_atom_site_label_2
_geom_bond_site_symmetry_2
_geom_bond_distance
C1 O2 . 1.244(2)
C1 O3 . 1.261(2)
C1 C2 . 1.535(2)
C2 O1 . 1.435(2)
C2 C3 . 1.512(3)
C2 H2 . 0.9800
C3 C4 . 1.507(3)
C3 H3A . 0.9700
C3 H3B . 0.9700
C4 O4 . 1.203(2)
C4 O5 . 1.316(2)
Cu1 O3 3_666 1.9130(12)
Cu1 O3 . 1.9130(12)
Cu1 O1 . 1.9507(12)
Cu1 O1 3_666 1.9507(12)
Cu1 O1W . 2.5152(13)
O1 H1 . 0.8334
O5 H5 . 0.8200
O1W H1W . 0.8330
O1W H2W . 0.8325

loop_
_geom_hbond_atom_site_label_D
_geom_hbond_atom_site_label_H
_geom_hbond_atom_site_label_A
_geom_hbond_site_symmetry_A
_geom_hbond_distance_DH
_geom_hbond_distance_HA
_geom_hbond_distance_DA
_geom_hbond_angle_DHA
O1 H1 O2 4_576 0.83 1.80 2.6254(17) 171.4
O5 H5 O1W 4_676 0.82 1.88 2.6874(19) 170.5
O1W H1W O2 3_676 0.83 2.02 2.8353(19) 165.8
O1W H2W O4 2_646 0.83 2.04 2.842(2) 161.4
